data_2207919
loop_
_publ_author_name
'Nobuo Ishizawa'
'Keishi Hiraga'
'Douglas du Boulay'
'Hisashi Hibino'
'Takashi Ida'
'Shuji Oishi'

_publ_section_title
;
 A non-centrosymmetric polymorph of Gd~3~RuO~7~
;
_journal_coeditor_code WM6116
_journal_issue 1
_journal_name_full 'Acta Crystallographica Section E'
_journal_page_first i13
_journal_page_last i16
_journal_paper_doi 10.1107/S1600536805040973
_journal_volume 62
_journal_year 2006
_chemical_formula_structural 'Gd3 Ru1 O7'
_chemical_formula_sum 'Gd3 O7 Ru'
_chemical_formula_weight 684.82
_chemical_name_systematic 'Trigadolinium ruthenium heptaoxide'
_space_group_IT_number 33
_symmetry_cell_setting orthorhombic
_symmetry_space_group_name_Hall 'P -2bc 2a'
_symmetry_space_group_name_H-M 'P 21 n b'
_cell_angle_alpha 90.00000
_cell_angle_beta 90.00000
_cell_angle_gamma 90.00000
_cell_formula_units_Z 8
_cell_length_a 10.644(5)
_cell_length_b 14.685(6)
_cell_length_c 7.384(3)
_cell_measurement_reflns_used 11591
_cell_measurement_temperature 293
_cell_measurement_theta_max 70
_cell_measurement_theta_min 3
_cell_volume 1154.2(9)
_computing_cell_refinement RAPID-AUTO
_computing_data_collection 'RAPID-AUTO (Rigaku, 1999)'
_computing_data_reduction
;
Xtal3.7.2 DIFDAT SORTRF and ADDREF (Hall <i>et al.</i>,  2003)
;
_computing_molecular_graphics 'ATOMS (Dowty, 2005)'
_computing_publication_material 'Xtal3.7.2 CIFIO'
_computing_structure_refinement 'Xtal3.7.2 CRYLSQ'
_computing_structure_solution 'SHELXS97 (Sheldrick, 1997)'
_diffrn_ambient_temperature 293
_diffrn_detector_area_resol_mean 0.1
_diffrn_measured_fraction_theta_full 50.
_diffrn_measurement_device_type 'Rigaku R-AXIS RAPID image-plate'
_diffrn_measurement_method \w
_diffrn_radiation_type 'Mo K\a'
_diffrn_radiation_wavelength .71073
_diffrn_reflns_av_R_equivalents .062
_diffrn_reflns_av_sigmaI/netI .084
_diffrn_reflns_limit_h_max 22
_diffrn_reflns_limit_h_min -22
_diffrn_reflns_limit_k_max 31
_diffrn_reflns_limit_k_min -31
_diffrn_reflns_limit_l_max 10
_diffrn_reflns_limit_l_min -15
_diffrn_reflns_number 95408
_diffrn_reflns_theta_full 50.
_diffrn_reflns_theta_max 50.
_diffrn_reflns_theta_min 3.09
_diffrn_standards_decay_% 0
_diffrn_standards_number 0
_exptl_absorpt_coefficient_mu 36.575
_exptl_absorpt_correction_T_max .1827
_exptl_absorpt_correction_T_min .0871
_exptl_absorpt_correction_type numerical
_exptl_absorpt_process_details '(NUMABS; Higashi, 2000)'
_exptl_crystal_colour black
_exptl_crystal_density_diffrn 7.882
_exptl_crystal_density_method 'not measured'
_exptl_crystal_description prism
_exptl_crystal_F_000 2336
_exptl_crystal_size_max 0.102
_exptl_crystal_size_mid 0.052
_exptl_crystal_size_min 0.042
_refine_diff_density_max 17.86
_refine_diff_density_min -17.043
_refine_ls_abs_structure_details 'Flack (1983)'
_refine_ls_abs_structure_Flack 0.50(2)
_refine_ls_extinction_coef 135(7)
_refine_ls_extinction_expression 'Eq22 p292 "Cryst. Comp." Munksgaard 1970'
_refine_ls_extinction_method 'Zachariasen (1967)'
_refine_ls_goodness_of_fit_all 2.384
_refine_ls_goodness_of_fit_ref 2.706
_refine_ls_matrix_type full
_refine_ls_number_constraints 0
_refine_ls_number_parameters 129
_refine_ls_number_reflns 3921
_refine_ls_number_restraints 0
_refine_ls_R_factor_all .082
_refine_ls_R_factor_gt .047
_refine_ls_shift/su_max .001
_refine_ls_shift/su_mean .015
_refine_ls_structure_factor_coef F
_refine_ls_weighting_scheme sigma
_refine_ls_wR_factor_all .038
_refine_ls_wR_factor_ref .035
_reflns_number_gt 3921
_reflns_number_total 5726
_reflns_threshold_expression F>3\s(F)
_cod_data_source_file wm6116.cif
_cod_data_source_block I
_cod_database_code 2207919
_cod_database_fobs_code 2207919

loop_
_symmetry_equiv_pos_as_xyz
+x,+y,+z
+x,1/2+y,1/2-z
1/2+x,-y,-z
1/2+x,1/2-y,1/2+z

loop_
_atom_site_label
_atom_site_fract_x
_atom_site_fract_y
_atom_site_fract_z
_atom_site_U_iso_or_equiv
_atom_site_adp_type
_atom_site_occupancy
Gd1 -.2193(2) .02324(6) -.23773(9) .0041(4) Uani 1.00000
Gd2 -.2309(2) .22229(7) .24574(10) .0056(5) Uani 1.00000
Gd3 -.2819(2) .27495(7) -.25656(10) .0061(4) Uani 1.00000
Gd4 -.2722(2) -.02921(6) .25127(8) .0040(4) Uani 1.00000
Gd5 .0025(2) .38728(4) .00302(12) .0088(3) Uani 1.00000
Gd6 -.0102(2) .36318(4) -.49721(12) .0077(3) Uani 1.00000
Ru1 .00000 .12357(10) -.0059(2) .0030(3) Uani 1.00000
Ru2 -.00151(11) .12258(10) -.4978(2) .0032(3) Uani 1.00000
O1 .0017(12) .0831(7) -.2500(9) .0049(18) Uiso 1.00000
O2 -.0137(12) .1683(8) .2503(10) .006(2) Uiso 1.00000
O3 .1264(10) .2179(8) -.4561(15) .010(2) Uiso 1.00000
O4 -.3654(12) .1036(8) .2371(12) .005(2) Uiso 1.00000
O5 .1282(11) .0338(9) -.5394(15) .011(2) Uiso 1.00000
O6 -.1317(13) .3812(9) -.2358(13) .006(2) Uiso 1.00000
O7 -.1290(9) .2188(7) -.4572(13) .0053(16) Uiso 1.00000
O8 -.1343(13) -.1408(8) .2631(12) .006(2) Uiso 1.00000
O9 -.1265(9) .0297(7) -.5301(13) .0055(16) Uiso 1.00000
O10 -.3704(14) .1319(9) -.2421(13) .007(2) Uiso 1.00000
O11 -.1056(9) .0177(6) .0324(13) .0060(16) Uiso 1.00000
O12 .1052(10) .2343(7) -.0526(14) .013(2) Uiso 1.00000
O13 .1606(10) .0638(7) .0412(14) .016(2) Uiso 1.00000
O14 -.1465(9) .1939(6) -.0529(13) .0111(18) Uiso 1.00000

loop_
_atom_site_aniso_label
_atom_site_aniso_U_11
_atom_site_aniso_U_22
_atom_site_aniso_U_33
_atom_site_aniso_U_12
_atom_site_aniso_U_13
_atom_site_aniso_U_23
Gd1 .0037(5) .0041(3) .0046(4) .0016(3) -.0004(3) .0016(2)
Gd2 .0035(5) .0060(3) .0073(5) .0014(3) .0000(2) .0004(2)
Gd3 .0055(5) .0059(3) .0070(4) -.0003(3) .0016(2) .0004(2)
Gd4 .0061(5) .0025(3) .0035(4) .0030(3) -.0014(2) -.0003(2)
Gd5 .0077(3) .0139(3) .0047(2) .0053(3) .0009(3) .0017(3)
Gd6 .0030(3) .0150(3) .0049(2) .0000(3) .0006(3) -.0013(3)
Ru1 .0032(3) .0044(2) .0013(3) .0012(4) -.0001(4) -.0008(3)
Ru2 .0042(3) .0023(2) .0030(3) -.0010(4) .0002(4) .0015(3)

loop_
_atom_type_symbol
_atom_type_scat_dispersion_real
_atom_type_scat_dispersion_imag
_atom_type_scat_source
Gd -.564 3.904 'IT Vol C. Table 6.1.1.4  Table 6.1.1.5'
Ru -1.42 .836 'IT Vol C. Table 6.1.1.4  Table 6.1.1.5'
O .008 .006 'IT Vol C. Table 6.1.1.4  Table 6.1.1.5'

loop_
_geom_angle_atom_site_label_1
_geom_angle_atom_site_label_2
_geom_angle_atom_site_label_3
_geom_angle_site_symmetry_1
_geom_angle_site_symmetry_2
_geom_angle_site_symmetry_3
_geom_angle
_geom_angle_publ_flag
O1 Ru1 O14 2 2 2 90.3(5) no
O1 Ru1 O11 2 2 2 83.9(4) no
O1 Ru1 O13 2 2 2 91.1(5) no
O1 Ru1 O12 2 2 2 94.9(5) no
O14 Ru1 O11 2 2 2 89.2(4) no
O14 Ru1 O12 2 2 2 89.2(4) no
O14 Ru1 O2 2 2 2 86.3(5) no
O11 Ru1 O13 2 2 2 97.0(4) no
O11 Ru1 O2 2 2 2 94.7(4) no
O13 Ru1 O12 2 2 2 84.6(4) no
O13 Ru1 O2 2 2 2 92.4(5) no
O12 Ru1 O2 2 2 2 86.4(5) no
O9 Ru2 O1 '2 554' '2 554' '2 554' 85.2(5) no
O9 Ru2 O5 '2 554' '2 554' '2 554' 89.8(5) no
O9 Ru2 O2 '2 554' '2 554' 2 94.5(5) no
O9 Ru2 O7 '2 554' '2 554' '2 554' 92.9(4) no
O1 Ru2 O5 '2 554' '2 554' '2 554' 86.2(5) no
O1 Ru2 O3 '2 554' '2 554' '2 554' 93.1(5) no
O1 Ru2 O7 '2 554' '2 554' '2 554' 94.8(5) no
O5 Ru2 O3 '2 554' '2 554' '2 554' 90.6(5) no
O5 Ru2 O2 '2 554' '2 554' 2 97.3(5) no

loop_
_geom_bond_atom_site_label_1
_geom_bond_atom_site_label_2
_geom_bond_site_symmetry_1
_geom_bond_site_symmetry_2
_geom_bond_distance
_geom_bond_publ_flag
Gd1 O10 4 4 2.266(14) y
Gd1 O6 4 '3 565' 2.293(14) y
Gd1 O13 4 2 2.318(11) y
Gd1 O11 4 4 2.334(10) y
Gd1 O9 4 4 2.376(10) y
Gd1 O5 4 '2 554' 2.458(12) y
Gd1 O1 4 4 2.513(13) y
Gd2 O4 '2 655' '2 655' 2.257(13) yes
Gd2 O8 '2 655' '1 665' 2.260(13) yes
Gd2 O3 '2 655' '3 565' 2.303(11) yes
Gd2 O12 '2 655' '3 565' 2.381(11) yes
Gd2 O14 '2 655' '2 655' 2.417(10) yes
Gd2 O2 '2 655' '2 655' 2.444(13) yes
Gd2 O7 '2 655' '2 654' 2.448(10) yes
Gd3 O6 '3 565' '3 565' 2.239(14) yes
Gd3 O10 '3 565' '3 565' 2.305(14) yes
Gd3 O7 '3 565' '3 565' 2.350(10) yes
Gd3 O14 '3 565' '3 565' 2.399(10) yes
Gd3 O3 '3 565' '2 554' 2.426(11) yes
Gd3 O12 '3 565' 2 2.498(11) yes
Gd3 O2 '3 565' 2 2.605(13) yes
Gd4 O4 '2 655' '2 655' 2.190(13) yes
Gd4 O8 '2 655' '2 655' 2.202(13) yes
Gd4 O13 '2 655' 4 2.331(11) yes
Gd4 O5 '2 655' 4 2.378(11) yes
Gd4 O9 '2 655' '2 654' 2.401(10) yes
Gd4 O11 '2 655' '2 655' 2.496(9) yes
Gd4 O1 '2 655' 4 2.533(13) yes
Gd5 O6 . . 2.271(12) yes
Gd5 O8 . 2 2.296(11) yes
Gd5 O10 . 4 2.334(12) yes
Gd5 O4 . '4 554' 2.418(11) yes
Gd5 O9 . '2 554' 2.510(10) yes
Gd5 O12 . . 2.532(11) yes
Gd5 O5 . '2 554' 2.548(12) yes
Gd6 O6 '1 556' '1 556' 2.339(11) yes
Gd6 O10 '1 556' 4 2.343(12) yes
Gd6 O8 '1 556' 2 2.366(11) yes
Gd6 O4 '1 556' 4 2.368(11) yes
Gd6 O7 '1 556' '1 556' 2.487(10) yes
Gd6 O11 '1 556' 2 2.500(9) yes
Gd6 O3 '1 556' '1 556' 2.600(12) yes
Ru1 O1 2 2 1.898(7) yes
Ru1 O14 2 2 1.902(10) yes
Ru1 O11 2 2 1.939(9) yes
Ru1 O13 2 2 1.953(11) yes
Ru1 O12 2 2 2.004(11) yes
Ru1 O2 2 2 2.008(8) yes
Ru2 O9 '2 554' '2 554' 1.919(10) yes
Ru2 O1 '2 554' '2 554' 1.920(7) yes
Ru2 O5 '2 554' '2 554' 1.924(12) yes
Ru2 O3 '2 554' '2 554' 1.977(11) yes
Ru2 O2 '2 554' 2 1.981(8) yes
Ru2 O7 '2 554' '2 554' 1.982(10) yes
